data_7218434
loop_
_publ_author_name
'Hou, Shuang-Shuang'
'Huang, Xuan'
'Guo, Jun-Gu'
'Zheng, Sheng-Run'
'Lei, Jing'
'Tan, Jing-Bo'
'Fan, Jun'
'Zhang, Wei-Guang'

_publ_section_title
;
 Assembly of Cd(ii) coordination polymers: structural variation,
 supramolecular isomers, and temperature/anion-induced solvent-mediated
 structural transformations
;
_journal_issue 4
_journal_name_full CrystEngComm
_journal_page_first 947
_journal_paper_doi 10.1039/C4CE01779J
_journal_volume 17
_journal_year 2015
_chemical_formula_sum 'C20 H20 Cd N12 O3'
_chemical_formula_weight 588.88
_chemical_name_systematic
; 
 ? 
;
_space_group_IT_number 2
_symmetry_cell_setting triclinic
_symmetry_space_group_name_Hall '-P 1'
_symmetry_space_group_name_H-M 'P -1'
_atom_sites_solution_hydrogens geom
_atom_sites_solution_primary direct
_atom_sites_solution_secondary difmap
_audit_creation_method SHELXL-97
_cell_angle_alpha 68.15(3)
_cell_angle_beta 79.933(15)
_cell_angle_gamma 63.506(9)
_cell_formula_units_Z 1
_cell_length_a 7.563(6)
_cell_length_b 8.340(7)
_cell_length_c 9.721(6)
_cell_measurement_reflns_used 1823
_cell_measurement_temperature 293(2)
_cell_measurement_theta_max 27.51
_cell_measurement_theta_min 2.26
_cell_volume 509.3(7)
_computing_cell_refinement 'Bruker SAINT'
_computing_data_collection 'Bruker APEX2'
_computing_data_reduction 'Bruker SAINT'
_computing_molecular_graphics 'Bruker SHELXTL'
_computing_publication_material 'Bruker SHELXTL'
_computing_structure_refinement 'SHELXL-97 (Sheldrick, 2008)'
_computing_structure_solution 'SHELXS-97 (Sheldrick, 2008)'
_diffrn_ambient_temperature 293(2)
_diffrn_measured_fraction_theta_full 0.967
_diffrn_measured_fraction_theta_max 0.967
_diffrn_measurement_device_type 'Bruker APEX-II CCD'
_diffrn_measurement_method '\f and \w scans'
_diffrn_radiation_monochromator graphite
_diffrn_radiation_source 'fine-focus sealed tube'
_diffrn_radiation_type MoK\a
_diffrn_radiation_wavelength 0.71073
_diffrn_reflns_av_R_equivalents 0.0235
_diffrn_reflns_av_sigmaI/netI 0.0546
_diffrn_reflns_limit_h_max 9
_diffrn_reflns_limit_h_min -9
_diffrn_reflns_limit_k_max 10
_diffrn_reflns_limit_k_min -7
_diffrn_reflns_limit_l_max 12
_diffrn_reflns_limit_l_min -10
_diffrn_reflns_number 2848
_diffrn_reflns_theta_full 26.49
_diffrn_reflns_theta_max 26.49
_diffrn_reflns_theta_min 2.26
_exptl_absorpt_coefficient_mu 1.130
_exptl_absorpt_correction_T_max 0.7426
_exptl_absorpt_correction_T_min 0.7068
_exptl_absorpt_correction_type multi-scan
_exptl_crystal_colour 'pale yellow'
_exptl_crystal_density_diffrn 1.920
_exptl_crystal_density_method 'not measured'
_exptl_crystal_description block
_exptl_crystal_F_000 296
_exptl_crystal_size_max 0.33
_exptl_crystal_size_mid 0.30
_exptl_crystal_size_min 0.28
_refine_diff_density_max 2.139
_refine_diff_density_min -1.093
_refine_diff_density_rms 0.213
_refine_ls_extinction_method none
_refine_ls_goodness_of_fit_ref 1.044
_refine_ls_hydrogen_treatment constr
_refine_ls_matrix_type full
_refine_ls_number_parameters 166
_refine_ls_number_reflns 2045
_refine_ls_number_restraints 0
_refine_ls_restrained_S_all 1.044
_refine_ls_R_factor_all 0.0637
_refine_ls_R_factor_gt 0.0615
_refine_ls_shift/su_max 0.000
_refine_ls_shift/su_mean 0.000
_refine_ls_structure_factor_coef Fsqd
_refine_ls_weighting_details 'calc w=1/[\s^2^(Fo^2^)+(0.0892P)^2^+5.9501P] where P=(Fo^2^+2Fc^2^)/3'
_refine_ls_weighting_scheme calc
_refine_ls_wR_factor_gt 0.1737
_refine_ls_wR_factor_ref 0.1754
_reflns_number_gt 1971
_reflns_number_total 2045
_reflns_threshold_expression >2sigma(I)
_cod_data_source_file c4ce01779j2.cif
_cod_data_source_block Cd1D
_cod_depositor_comments
;
The following automatic conversions were performed:

'_symmetry_cell_setting' value 'Triclinic' changed to 'triclinic'
according to
/usr/data/users/saulius/crontab/automatic-downloads/rss-feeds/RSC/lib/dictionaries/cif_core.dic
dictionary named 'cif_core.dic' version 2.4.2 from 2011-04-26.

Automatic conversion script
Id: cif_fix_values 2827 2014-09-09 07:05:25Z andrius 

 Adding full bibliography for 7218434--7218441.cif.
;
_cod_original_sg_symbol_H-M 'P-1   '
_cod_original_formula_sum 'C20 H20 Cd N12 O3.0'
_cod_database_code 7218434

loop_
_symmetry_equiv_pos_as_xyz
'x, y, z'
'-x, -y, -z'

loop_
_atom_site_label
_atom_site_type_symbol
_atom_site_fract_x
_atom_site_fract_y
_atom_site_fract_z
_atom_site_U_iso_or_equiv
_atom_site_adp_type
_atom_site_occupancy
_atom_site_symmetry_multiplicity
_atom_site_calc_flag
_atom_site_refinement_flags
Cd1 Cd 0.0000 1.0000 0.0000 0.0205(3) Uani 1 2 d S
O1 O 0.0042(9) 1.2590(9) 0.0529(8) 0.0412(14) Uani 1 1 d .
H1A H -0.0852 1.3717 0.0208 0.062 Uiso 1 1 d R
H1B H 0.0153 1.2314 0.1452 0.062 Uiso 1 1 d R
N1 N 0.6672(9) 0.6306(9) -0.0124(7) 0.0281(14) Uani 1 1 d .
N2 N 0.5853(10) 0.6630(10) -0.1384(8) 0.0352(15) Uani 1 1 d .
N3 N 0.3992(10) 0.7745(9) -0.1406(7) 0.0293(14) Uani 1 1 d .
N4 N 0.3508(9) 0.8204(9) -0.0163(6) 0.0262(13) Uani 1 1 d .
N6 N 0.9814(9) 0.1667(9) 0.7519(7) 0.0290(14) Uani 1 1 d .
N5 N 0.8437(9) 0.3843(9) 0.5433(7) 0.0282(14) Uani 1 1 d .
C3 C 0.4326(12) 0.8825(11) 0.2532(8) 0.0308(17) Uani 1 1 d .
H3A H 0.3405 0.9920 0.1896 0.037 Uiso 1 1 calc R
C4 C 0.4571(12) 0.8755(11) 0.3919(9) 0.0289(16) Uani 1 1 d .
H4A H 0.3823 0.9813 0.4212 0.035 Uiso 1 1 calc R
C5 C 0.5917(12) 0.7128(11) 0.4894(9) 0.0297(16) Uani 1 1 d .
H5A H 0.6061 0.7079 0.5841 0.036 Uiso 1 1 calc R
C6 C 0.7050(11) 0.5568(11) 0.4428(8) 0.0273(15) Uani 1 1 d .
C7 C 0.6800(11) 0.5636(11) 0.3034(8) 0.0276(16) Uani 1 1 d .
H7A H 0.7539 0.4584 0.2733 0.033 Uiso 1 1 calc R
C2 C 0.5439(11) 0.7282(11) 0.2080(8) 0.0270(15) Uani 1 1 d .
C1 C 0.5176(11) 0.7292(11) 0.0603(8) 0.0262(15) Uani 1 1 d .
C8 C 0.8529(12) 0.3423(11) 0.6904(8) 0.0296(16) Uani 1 1 d .
H8A H 0.7783 0.4262 0.7416 0.035 Uiso 1 1 calc R
C9 C 1.0596(12) 0.0959(11) 0.6371(8) 0.0314(17) Uani 1 1 d .
H9A H 1.1557 -0.0261 0.6470 0.038 Uiso 1 1 calc R
C10 C 0.9767(12) 0.2289(12) 0.5085(9) 0.0343(18) Uani 1 1 d .
H10A H 1.0047 0.2170 0.4148 0.041 Uiso 1 1 calc R
O1W O 0.5000 0.0000 0.0000 0.133(9) Uani 1 2 d S

loop_
_atom_site_aniso_label
_atom_site_aniso_U_11
_atom_site_aniso_U_22
_atom_site_aniso_U_33
_atom_site_aniso_U_23
_atom_site_aniso_U_13
_atom_site_aniso_U_12
Cd1 0.0227(4) 0.0179(4) 0.0139(4) -0.0026(3) -0.0030(2) -0.0038(3)
O1 0.030(3) 0.030(3) 0.058(4) -0.014(3) -0.005(3) -0.007(3)
N1 0.028(3) 0.029(3) 0.020(3) -0.009(3) -0.002(2) -0.005(3)
N2 0.033(4) 0.035(4) 0.034(4) -0.013(3) -0.005(3) -0.007(3)
N3 0.033(3) 0.025(3) 0.024(3) -0.009(3) -0.004(3) -0.005(3)
N4 0.032(3) 0.024(3) 0.018(3) -0.005(2) -0.002(2) -0.008(3)
N6 0.028(3) 0.029(3) 0.020(3) -0.006(3) 0.000(2) -0.004(3)
N5 0.025(3) 0.027(3) 0.025(3) -0.007(3) -0.003(2) -0.005(3)
C3 0.031(4) 0.027(4) 0.025(4) -0.002(3) -0.006(3) -0.009(3)
C4 0.034(4) 0.024(4) 0.030(4) -0.015(3) -0.002(3) -0.006(3)
C5 0.035(4) 0.024(4) 0.025(4) -0.008(3) -0.003(3) -0.007(3)
C6 0.024(3) 0.027(4) 0.028(4) -0.008(3) 0.001(3) -0.010(3)
C7 0.028(4) 0.026(4) 0.023(4) -0.008(3) -0.002(3) -0.006(3)
C2 0.029(4) 0.026(4) 0.021(3) -0.005(3) 0.002(3) -0.010(3)
C1 0.023(3) 0.023(4) 0.027(4) -0.004(3) -0.004(3) -0.008(3)
C8 0.033(4) 0.025(4) 0.023(4) -0.007(3) -0.002(3) -0.006(3)
C9 0.034(4) 0.025(4) 0.024(4) -0.010(3) -0.001(3) -0.002(3)
C10 0.034(4) 0.028(4) 0.021(4) -0.007(3) -0.005(3) 0.004(3)
O1W 0.33(3) 0.046(7) 0.030(6) -0.011(5) 0.016(10) -0.098(12)

loop_
_atom_type_symbol
_atom_type_description
_atom_type_scat_dispersion_real
_atom_type_scat_dispersion_imag
_atom_type_scat_source
C C 0.0033 0.0016 'International Tables Vol C Tables 4.2.6.8 and 6.1.1.4'
Cd Cd -0.8075 1.2024 'International Tables Vol C Tables 4.2.6.8 and 6.1.1.4'
N N 0.0061 0.0033 'International Tables Vol C Tables 4.2.6.8 and 6.1.1.4'
O O 0.0106 0.0060 'International Tables Vol C Tables 4.2.6.8 and 6.1.1.4'
H H 0.0000 0.0000 'International Tables Vol C Tables 4.2.6.8 and 6.1.1.4'

loop_
_geom_angle_atom_site_label_1
_geom_angle_atom_site_label_2
_geom_angle_atom_site_label_3
_geom_angle
_geom_angle_site_symmetry_1
_geom_angle_site_symmetry_3
N6 Cd1 N6 180.000(1) 2_666 1_464
N6 Cd1 N4 92.0(2) 2_666 2_575
N6 Cd1 N4 88.0(2) 1_464 2_575
N6 Cd1 N4 88.0(2) 2_666 .
N6 Cd1 N4 92.0(2) 1_464 .
N4 Cd1 N4 180.000(1) 2_575 .
N6 Cd1 O1 90.6(2) 2_666 2_575
N6 Cd1 O1 89.4(2) 1_464 2_575
N4 Cd1 O1 98.6(2) 2_575 2_575
N4 Cd1 O1 81.4(2) . 2_575
N6 Cd1 O1 89.4(2) 2_666 .
N6 Cd1 O1 90.6(2) 1_464 .
N4 Cd1 O1 81.4(2) 2_575 .
N4 Cd1 O1 98.6(2) . .
O1 Cd1 O1 180.0(3) 2_575 .
Cd1 O1 H1A 121.6 . .
Cd1 O1 H1B 111.0 . .
H1A O1 H1B 107.6 . .
C1 N1 N2 104.3(6) . .
N3 N2 N1 110.1(6) . .
N2 N3 N4 109.2(6) . .
C1 N4 N3 105.2(6) . .
C1 N4 Cd1 143.2(5) . .
N3 N4 Cd1 111.1(4) . .
C8 N6 C9 105.3(6) . .
C8 N6 Cd1 125.0(5) . 1_646
C9 N6 Cd1 127.7(5) . 1_646
C8 N5 C10 107.6(6) . .
C8 N5 C6 126.1(6) . .
C10 N5 C6 126.0(6) . .
C4 C3 C2 120.1(7) . .
C4 C3 H3A 119.9 . .
C2 C3 H3A 119.9 . .
C3 C4 C5 120.9(7) . .
C3 C4 H4A 119.5 . .
C5 C4 H4A 119.5 . .
C4 C5 C6 118.8(7) . .
C4 C5 H5A 120.6 . .
C6 C5 H5A 120.6 . .
C7 C6 C5 120.3(7) . .
C7 C6 N5 119.8(7) . .
C5 C6 N5 119.8(7) . .
C6 C7 C2 119.8(7) . .
C6 C7 H7A 120.1 . .
C2 C7 H7A 120.1 . .
C3 C2 C7 120.1(7) . .
C3 C2 C1 121.5(7) . .
C7 C2 C1 118.4(7) . .
N4 C1 N1 111.2(7) . .
N4 C1 C2 127.0(7) . .
N1 C1 C2 121.7(6) . .
N6 C8 N5 110.9(7) . .
N6 C8 H8A 124.6 . .
N5 C8 H8A 124.6 . .
C10 C9 N6 110.1(7) . .
C10 C9 H9A 125.0 . .
N6 C9 H9A 125.0 . .
C9 C10 N5 106.0(7) . .
C9 C10 H10A 127.0 . .
N5 C10 H10A 127.0 . .

loop_
_geom_bond_atom_site_label_1
_geom_bond_atom_site_label_2
_geom_bond_distance
_geom_bond_site_symmetry_2
Cd1 N6 2.284(6) 2_666
Cd1 N6 2.284(6) 1_464
Cd1 N4 2.406(7) 2_575
Cd1 N4 2.406(7) .
Cd1 O1 2.413(6) 2_575
Cd1 O1 2.413(6) .
O1 H1A 0.8524 .
O1 H1B 0.8491 .
N1 C1 1.334(10) .
N1 N2 1.351(9) .
N2 N3 1.294(10) .
N3 N4 1.344(9) .
N4 C1 1.332(9) .
N6 C8 1.315(10) .
N6 C9 1.376(10) .
N6 Cd1 2.284(6) 1_646
N5 C8 1.347(10) .
N5 C10 1.360(10) .
N5 C6 1.446(10) .
C3 C4 1.369(11) .
C3 C2 1.372(11) .
C3 H3A 0.9300 .
C4 C5 1.387(11) .
C4 H4A 0.9300 .
C5 C6 1.393(11) .
C5 H5A 0.9300 .
C6 C7 1.377(11) .
C7 C2 1.389(10) .
C7 H7A 0.9300 .
C2 C1 1.480(10) .
C8 H8A 0.9300 .
C9 C10 1.344(11) .
C9 H9A 0.9300 .
C10 H10A 0.9300 .

loop_
_geom_torsion_atom_site_label_1
_geom_torsion_atom_site_label_2
_geom_torsion_atom_site_label_3
_geom_torsion_atom_site_label_4
_geom_torsion
_geom_torsion_site_symmetry_1
C1 N1 N2 N3 0.3(9) .
N1 N2 N3 N4 0.1(9) .
N2 N3 N4 C1 -0.4(8) .
N2 N3 N4 Cd1 -173.9(5) .
N6 Cd1 N4 C1 -28.7(9) 2_666
N6 Cd1 N4 C1 151.3(9) 1_464
N4 Cd1 N4 C1 90(100) 2_575
O1 Cd1 N4 C1 -119.6(9) 2_575
O1 Cd1 N4 C1 60.4(9) .
N6 Cd1 N4 N3 140.6(5) 2_666
N6 Cd1 N4 N3 -39.4(5) 1_464
N4 Cd1 N4 N3 -101(100) 2_575
O1 Cd1 N4 N3 49.8(5) 2_575
O1 Cd1 N4 N3 -130.2(5) .
C2 C3 C4 C5 -0.9(13) .
C3 C4 C5 C6 1.2(12) .
C4 C5 C6 C7 -1.4(12) .
C4 C5 C6 N5 -178.8(7) .
C8 N5 C6 C7 -164.4(8) .
C10 N5 C6 C7 9.4(12) .
C8 N5 C6 C5 13.0(12) .
C10 N5 C6 C5 -173.1(8) .
C5 C6 C7 C2 1.3(12) .
N5 C6 C7 C2 178.8(7) .
C4 C3 C2 C7 0.8(12) .
C4 C3 C2 C1 178.4(7) .
C6 C7 C2 C3 -1.0(12) .
C6 C7 C2 C1 -178.7(7) .
N3 N4 C1 N1 0.6(9) .
Cd1 N4 C1 N1 170.4(6) .
N3 N4 C1 C2 -178.4(7) .
Cd1 N4 C1 C2 -8.6(14) .
N2 N1 C1 N4 -0.6(9) .
N2 N1 C1 C2 178.5(7) .
C3 C2 C1 N4 -31.7(12) .
C7 C2 C1 N4 146.0(8) .
C3 C2 C1 N1 149.4(8) .
C7 C2 C1 N1 -33.0(11) .
C9 N6 C8 N5 1.1(9) .
Cd1 N6 C8 N5 -163.9(5) 1_646
C10 N5 C8 N6 -1.5(10) .
C6 N5 C8 N6 173.3(7) .
C8 N6 C9 C10 -0.3(10) .
Cd1 N6 C9 C10 164.1(6) 1_646
N6 C9 C10 N5 -0.6(10) .
C8 N5 C10 C9 1.2(10) .
C6 N5 C10 C9 -173.6(7) .
